data_4027223
loop_
_publ_author_name
'Veerababurao Kavala'
'Cheng-Chuan Wang'
'Deepak Kumar Barange'
'Chun-Wei Kuo'
'Po-Min Lei'
'Ching-Fa Yao'

_publ_section_title
;
 Synthesis of Isocoumarin Derivatives via the Copper-Catalyzed Tandem
 Sequential Cyclization of 2- Halo-N-phenyl Benzamides and Acyclic
 1,3-Diketones
;
_journal_name_full 'Journal of Organic Chemistry'
_journal_page_first 5022
_journal_page_last 5029
_journal_paper_doi 10.1021/jo300501j
_journal_volume 77
_journal_year 2012
_chemical_formula_moiety 'C10 H8 O2'
_chemical_formula_sum 'C10 H8 O2'
_chemical_formula_weight 160.16
_chemical_name_systematic
;
 ?
;
_space_group_IT_number 4
_symmetry_cell_setting monoclinic
_symmetry_space_group_name_Hall 'P 2yb'
_symmetry_space_group_name_H-M 'P 1 21 1'
_atom_sites_solution_hydrogens geom
_atom_sites_solution_primary direct
_atom_sites_solution_secondary difmap
_audit_creation_method SHELXL-97
_cell_angle_alpha 90.00
_cell_angle_beta 94.298(18)
_cell_angle_gamma 90.00
_cell_formula_units_Z 2
_cell_length_a 4.0500(13)
_cell_length_b 16.162(5)
_cell_length_c 5.946(2)
_cell_measurement_reflns_used 0
_cell_measurement_temperature 200(2)
_cell_measurement_theta_max 0
_cell_measurement_theta_min 0
_cell_volume 388.1(2)
_computing_molecular_graphics 'Ortep-3 for Windows (Farrugia, 1997)'
_computing_publication_material 'WinGX publication routines (Farrugia, 1999)'
_computing_structure_refinement 'SHELXL-97 (Sheldrick, 1997)'
_computing_structure_solution 'SHELXS-86 (Sheldrick, 1986)'
_diffrn_ambient_temperature 200(2)
_diffrn_measured_fraction_theta_full 0.990
_diffrn_measured_fraction_theta_max 0.990
_diffrn_radiation_monochromator graphite
_diffrn_radiation_source 'fine-focus sealed tube'
_diffrn_radiation_type MoK\a
_diffrn_radiation_wavelength 0.71073
_diffrn_reflns_av_R_equivalents 0.0345
_diffrn_reflns_av_sigmaI/netI 0.0505
_diffrn_reflns_limit_h_max 4
_diffrn_reflns_limit_h_min -4
_diffrn_reflns_limit_k_max 19
_diffrn_reflns_limit_k_min -17
_diffrn_reflns_limit_l_max 7
_diffrn_reflns_limit_l_min -6
_diffrn_reflns_number 2018
_diffrn_reflns_theta_full 25.04
_diffrn_reflns_theta_max 25.04
_diffrn_reflns_theta_min 2.52
_exptl_absorpt_coefficient_mu 0.095
_exptl_absorpt_correction_T_max 0.9943
_exptl_absorpt_correction_T_min 0.9441
_exptl_absorpt_correction_type multi-scan
_exptl_crystal_colour colorless
_exptl_crystal_density_diffrn 1.371
_exptl_crystal_description prism
_exptl_crystal_F_000 168
_exptl_crystal_size_max 0.61
_exptl_crystal_size_mid 0.56
_exptl_crystal_size_min 0.06
_refine_diff_density_max 0.386
_refine_diff_density_min -0.287
_refine_diff_density_rms 0.057
_refine_ls_abs_structure_details 'Flack H D (1983), Acta Cryst. A39, 876-881'
_refine_ls_abs_structure_Flack 0(3)
_refine_ls_extinction_method none
_refine_ls_goodness_of_fit_ref 1.079
_refine_ls_hydrogen_treatment constr
_refine_ls_matrix_type full
_refine_ls_number_parameters 109
_refine_ls_number_reflns 1101
_refine_ls_number_restraints 1
_refine_ls_restrained_S_all 1.078
_refine_ls_R_factor_all 0.0682
_refine_ls_R_factor_gt 0.0534
_refine_ls_shift/su_max 0.000
_refine_ls_shift/su_mean 0.000
_refine_ls_structure_factor_coef Fsqd
_refine_ls_weighting_details 'calc w=1/[\s^2^(Fo^2^)+(0.0932P)^2^+0.0681P] where P=(Fo^2^+2Fc^2^)/3'
_refine_ls_weighting_scheme calc
_refine_ls_wR_factor_gt 0.1423
_refine_ls_wR_factor_ref 0.1518
_reflns_number_gt 905
_reflns_number_total 1101
_reflns_threshold_expression >2sigma(I)
_cod_data_source_file jo300501j_si_002.cif
_cod_data_source_block a12606
_cod_original_sg_symbol_H-M 'P 21'
_cod_database_code 4027223

loop_
_symmetry_equiv_pos_as_xyz
'x, y, z'
'-x, y+1/2, -z'

loop_
_atom_site_label
_atom_site_type_symbol
_atom_site_fract_x
_atom_site_fract_y
_atom_site_fract_z
_atom_site_U_iso_or_equiv
_atom_site_adp_type
_atom_site_occupancy
_atom_site_symmetry_multiplicity
_atom_site_calc_flag
_atom_site_refinement_flags
C1 C -0.0129(9) 0.6865(3) 0.4932(7) 0.0313(11) Uani 1 1 d .
C2 C 0.0783(11) 0.5997(3) 0.4579(8) 0.0295(10) Uani 1 1 d .
C3 C -0.0124(10) 0.5397(3) 0.6103(8) 0.0368(12) Uani 1 1 d .
H3 H -0.1264 0.5552 0.7378 0.044 Uiso 1 1 calc R
C4 C 0.0643(12) 0.4580(3) 0.5748(9) 0.0419(13) Uani 1 1 d .
H4 H 0.0061 0.4169 0.6790 0.050 Uiso 1 1 calc R
C5 C 0.2289(12) 0.4355(3) 0.3843(9) 0.0414(12) Uani 1 1 d .
H5 H 0.2811 0.3791 0.3594 0.050 Uiso 1 1 calc R
C6 C 0.3138(11) 0.4944(3) 0.2351(8) 0.0400(12) Uani 1 1 d .
H6 H 0.4202 0.4779 0.1053 0.048 Uiso 1 1 calc R
C7 C 0.2485(10) 0.5792(3) 0.2675(8) 0.0295(11) Uani 1 1 d .
C8 C 0.3412(10) 0.6448(3) 0.1208(7) 0.0326(10) Uani 1 1 d .
H8 H 0.4569 0.6319 -0.0079 0.039 Uiso 1 1 calc R
C9 C 0.2687(9) 0.7212(3) 0.1622(7) 0.0328(11) Uani 1 1 d .
C10 C 0.3645(11) 0.7961(3) 0.0339(8) 0.0412(12) Uani 1 1 d .
H10A H 0.2792 0.8458 0.1040 0.062 Uiso 1 1 calc R
H10B H 0.2706 0.7921 -0.1225 0.062 Uiso 1 1 calc R
H10C H 0.6063 0.7994 0.0362 0.062 Uiso 1 1 calc R
O1 O -0.1785(7) 0.7111(2) 0.6431(5) 0.0430(9) Uani 1 1 d .
O2 O 0.0924(7) 0.74432(16) 0.3466(5) 0.0322(8) Uani 1 1 d .

loop_
_atom_site_aniso_label
_atom_site_aniso_U_11
_atom_site_aniso_U_22
_atom_site_aniso_U_33
_atom_site_aniso_U_23
_atom_site_aniso_U_13
_atom_site_aniso_U_12
C1 0.0264(19) 0.036(3) 0.031(2) 0.002(2) 0.0014(18) 0.001(2)
C2 0.027(2) 0.033(3) 0.029(2) -0.0028(19) 0.0039(18) -0.0005(18)
C3 0.032(2) 0.039(3) 0.040(3) 0.008(2) 0.0067(19) 0.0008(19)
C4 0.042(3) 0.033(3) 0.050(3) 0.010(2) -0.001(2) -0.005(2)
C5 0.038(2) 0.032(3) 0.053(3) -0.003(2) -0.005(2) 0.0038(19)
C6 0.045(3) 0.034(3) 0.041(3) -0.009(2) 0.005(2) 0.005(2)
C7 0.0208(19) 0.034(3) 0.034(3) -0.001(2) -0.0008(18) 0.0014(18)
C8 0.033(2) 0.040(3) 0.025(2) -0.007(2) 0.0088(17) 0.000(2)
C9 0.026(2) 0.043(3) 0.030(2) 0.001(2) 0.0077(17) 0.004(2)
C10 0.051(2) 0.034(3) 0.040(3) 0.004(2) 0.018(2) 0.000(2)
O1 0.0517(18) 0.044(2) 0.0362(16) -0.0034(16) 0.0223(14) 0.0097(15)
O2 0.0330(14) 0.034(2) 0.0312(16) -0.0020(15) 0.0150(12) 0.0030(12)

loop_
_atom_type_symbol
_atom_type_description
_atom_type_scat_dispersion_real
_atom_type_scat_dispersion_imag
_atom_type_scat_source
C C 0.0033 0.0016 'International Tables Vol C Tables 4.2.6.8 and 6.1.1.4'
H H 0.0000 0.0000 'International Tables Vol C Tables 4.2.6.8 and 6.1.1.4'
N N 0.0061 0.0033 'International Tables Vol C Tables 4.2.6.8 and 6.1.1.4'
O O 0.0106 0.0060 'International Tables Vol C Tables 4.2.6.8 and 6.1.1.4'

loop_
_geom_angle_atom_site_label_1
_geom_angle_atom_site_label_2
_geom_angle_atom_site_label_3
_geom_angle
O1 C1 O2 117.2(4)
O1 C1 C2 124.9(4)
O2 C1 C2 117.9(4)
C3 C2 C7 121.8(4)
C3 C2 C1 119.3(4)
C7 C2 C1 118.9(4)
C4 C3 C2 119.6(5)
C4 C3 H3 120.2
C2 C3 H3 120.2
C3 C4 C5 119.9(5)
C3 C4 H4 120.1
C5 C4 H4 120.1
C6 C5 C4 120.2(4)
C6 C5 H5 119.9
C4 C5 H5 119.9
C5 C6 C7 122.0(5)
C5 C6 H6 119.0
C7 C6 H6 119.0
C2 C7 C6 116.5(4)
C2 C7 C8 118.6(4)
C6 C7 C8 124.9(4)
C9 C8 C7 120.9(4)
C9 C8 H8 119.6
C7 C8 H8 119.6
C8 C9 O2 122.5(4)
C8 C9 C10 127.0(4)
O2 C9 C10 110.5(4)
C9 C10 H10A 109.5
C9 C10 H10B 109.5
H10A C10 H10B 109.5
C9 C10 H10C 109.5
H10A C10 H10C 109.5
H10B C10 H10C 109.5
C1 O2 C9 121.2(3)

loop_
_geom_bond_atom_site_label_1
_geom_bond_atom_site_label_2
_geom_bond_distance
C1 O1 1.221(5)
C1 O2 1.368(5)
C1 C2 1.469(6)
C2 C3 1.395(6)
C2 C7 1.409(5)
C3 C4 1.377(7)
C3 H3 0.9500
C4 C5 1.404(8)
C4 H4 0.9500
C5 C6 1.363(7)
C5 H5 0.9500
C6 C7 1.411(7)
C6 H6 0.9500
C7 C8 1.441(6)
C8 C9 1.298(7)
C8 H8 0.9500
C9 O2 1.403(5)
C9 C10 1.497(6)
C10 H10A 0.9800
C10 H10B 0.9800
C10 H10C 0.9800

loop_
_cod_related_entry_id
_cod_related_entry_database
_cod_related_entry_code
1 ChemSpider 1720817
